data_1518802
loop_
_publ_author_name
'Irene Mendoza'
'Natalia Curado'
'Mario Carrasco'
'Eleuterio Alvarez'
'Riccardo Peloso'
'Amor Rodriguez'
'Ernesto Carmona'

_publ_section_title
;
 Synthesis and structure of mixed carboxylate-aminopyridinate and
 -amidinate complexes of dimolybdenum and ditungsten
;
_journal_name_full 'Inorganica Chimica Acta'
_journal_page_first 120
_journal_page_last 128
_journal_volume 424
_journal_year 2015
_chemical_formula_moiety 'C62 H74 F6 Mo2 N4 O4, C6 H14'
_chemical_formula_sum 'C68 H88 F6 Mo2 N4 O4'
_chemical_formula_weight 1331.30
_space_group_IT_number 15
_symmetry_cell_setting monoclinic
_symmetry_space_group_name_Hall '-C 2yc'
_symmetry_space_group_name_H-M 'C 1 2/c 1'
_atom_sites_solution_hydrogens geom
_atom_sites_solution_primary direct
_atom_sites_solution_secondary difmap
_cell_angle_alpha 90.00
_cell_angle_beta 107.660(2)
_cell_angle_gamma 90.00
_cell_formula_units_Z 4
_cell_length_a 22.0604(11)
_cell_length_b 13.6420(6)
_cell_length_c 23.0026(10)
_cell_measurement_reflns_used 9883
_cell_measurement_temperature 173(2)
_cell_measurement_theta_max 30.39
_cell_measurement_theta_min 2.35
_cell_volume 6596.3(5)
_computing_cell_refinement 'APEX2 Software Suite (Bruker, 2007)'
_computing_data_collection 'APEX2 Software Suite (Bruker, 2007)'
_computing_data_reduction 'APEX2 Software Suite (Bruker, 2007)'
_computing_molecular_graphics 'SHELXTL (Sheldrick, 2008)'
_computing_publication_material 'SHELXTL and publCIF (Westrip, 2010)'
_computing_structure_refinement 'SHELXL97 (Sheldrick, 2008)'
_computing_structure_solution 'SIR2002 (Burla et al., 2003)'
_diffrn_ambient_temperature 173(2)
_diffrn_detector_area_resol_mean 8.26
_diffrn_measured_fraction_theta_full 0.999
_diffrn_measured_fraction_theta_max 0.999
_diffrn_measurement_device_type
;
 Bruker-Nonius X8kappa APEX II CCD area detector
;
_diffrn_measurement_method 'phi and omega scans with narrow frames'
_diffrn_radiation_monochromator graphite
_diffrn_radiation_source 'fine-focus sealed tube'
_diffrn_radiation_type MoK\a
_diffrn_radiation_wavelength 0.71073
_diffrn_reflns_av_R_equivalents 0.0361
_diffrn_reflns_av_sigmaI/netI 0.0153
_diffrn_reflns_limit_h_max 26
_diffrn_reflns_limit_h_min -25
_diffrn_reflns_limit_k_max 14
_diffrn_reflns_limit_k_min -16
_diffrn_reflns_limit_l_max 27
_diffrn_reflns_limit_l_min -25
_diffrn_reflns_number 77746
_diffrn_reflns_theta_full 25.25
_diffrn_reflns_theta_max 25.25
_diffrn_reflns_theta_min 1.78
_diffrn_standards_decay_% 0
_exptl_absorpt_coefficient_mu 0.446
_exptl_absorpt_correction_T_max 0.8333
_exptl_absorpt_correction_T_min 0.8041
_exptl_absorpt_correction_type multi-scan
_exptl_absorpt_process_details
;
program SADABS, Bruker (2001).
;
_exptl_crystal_colour orange
_exptl_crystal_density_diffrn 1.341
_exptl_crystal_density_method 'not measured'
_exptl_crystal_description prism
_exptl_crystal_F_000 2776
_exptl_crystal_size_max 0.49
_exptl_crystal_size_mid 0.41
_exptl_crystal_size_min 0.41
_refine_diff_density_max 0.727
_refine_diff_density_min -0.570
_refine_diff_density_rms 0.088
_refine_ls_extinction_method none
_refine_ls_goodness_of_fit_ref 1.101
_refine_ls_hydrogen_treatment constr
_refine_ls_matrix_type full
_refine_ls_number_parameters 389
_refine_ls_number_reflns 5969
_refine_ls_number_restraints 21
_refine_ls_restrained_S_all 1.100
_refine_ls_R_factor_all 0.0384
_refine_ls_R_factor_gt 0.0309
_refine_ls_shift/su_max 0.001
_refine_ls_shift/su_mean 0.000
_refine_ls_structure_factor_coef Fsqd
_refine_ls_weighting_details 'calc w=1/[\s^2^(Fo^2^)+(0.0392P)^2^+13.3306P] where P=(Fo^2^+2Fc^2^)/3'
_refine_ls_weighting_scheme calc
_refine_ls_wR_factor_gt 0.0781
_refine_ls_wR_factor_ref 0.0824
_reflns_number_gt 5273
_reflns_number_total 5969
_reflns_threshold_expression >2sigma(I)
_cod_data_source_file ICA-2015-424-120-128-4.cif
_cod_data_source_block 2c
_cod_depositor_comments
;
The following automatic conversions were performed:

'_symmetry_cell_setting' value 'Monoclinic' changed to 'monoclinic'
according to the built-in table from CIF Core dictionary named
'cif_core.dic' version 2.4.1 from 2010-06-29.

Automatic conversion script
Id: cif_fix_values 2827 2014-09-09 07:05:25Z andrius 
;
_cod_original_sg_symbol_H-M 'C 2/c'
_cod_database_code 1518802

loop_
_symmetry_equiv_pos_as_xyz
'x, y, z'
'-x, y, -z+1/2'
'x+1/2, y+1/2, z'
'-x+1/2, y+1/2, -z+1/2'
'-x, -y, -z'
'x, -y, z-1/2'
'-x+1/2, -y+1/2, -z'
'x+1/2, -y+1/2, z-1/2'

loop_
_atom_site_label
_atom_site_type_symbol
_atom_site_fract_x
_atom_site_fract_y
_atom_site_fract_z
_atom_site_U_iso_or_equiv
_atom_site_adp_type
_atom_site_occupancy
_atom_site_symmetry_multiplicity
_atom_site_calc_flag
_atom_site_refinement_flags
Mo1 Mo 0.5000 0.160018(18) 0.7500 0.01696(8) Uani 1 2 d S
Mo2 Mo 0.5000 0.313332(18) 0.7500 0.01872(8) Uani 1 2 d S
O1 O 0.60027(7) 0.15101(11) 0.77478(7) 0.0239(3) Uani 1 1 d .
O2 O 0.60154(7) 0.31474(11) 0.77589(7) 0.0253(3) Uani 1 1 d .
N1 N 0.50270(8) 0.16058(13) 0.65452(8) 0.0192(4) Uani 1 1 d .
N2 N 0.49916(9) 0.32966(13) 0.65922(8) 0.0216(4) Uani 1 1 d .
C1 C 0.50758(11) 0.24986(16) 0.62838(11) 0.0231(5) Uani 1 1 d .
C2 C 0.52158(13) 0.25602(18) 0.57173(11) 0.0302(5) Uani 1 1 d .
H2 H 0.5248 0.3182 0.5543 0.036 Uiso 1 1 calc R
C3 C 0.53018(12) 0.17317(19) 0.54317(11) 0.0321(6) Uani 1 1 d .
H3 H 0.5415 0.1765 0.5065 0.039 Uiso 1 1 calc R
C4 C 0.52234(11) 0.08251(17) 0.56801(11) 0.0277(5) Uani 1 1 d .
H4 H 0.5276 0.0237 0.5479 0.033 Uiso 1 1 calc R
C5 C 0.50705(10) 0.07842(16) 0.62160(10) 0.0220(5) Uani 1 1 d .
C6 C 0.49026(11) -0.01876(17) 0.64191(10) 0.0251(5) Uani 1 1 d .
C7 C 0.53764(13) -0.08857(18) 0.66657(12) 0.0323(6) Uani 1 1 d .
C8 C 0.51937(16) -0.18190(19) 0.67859(14) 0.0456(7) Uani 1 1 d .
H8 H 0.5510 -0.2294 0.6965 0.055 Uiso 1 1 calc R
C9 C 0.45619(17) -0.2068(2) 0.66500(15) 0.0512(8) Uani 1 1 d .
H9 H 0.4446 -0.2709 0.6739 0.061 Uiso 1 1 calc R
C10 C 0.40943(15) -0.1390(2) 0.63847(13) 0.0433(7) Uani 1 1 d .
H10 H 0.3660 -0.1575 0.6286 0.052 Uiso 1 1 calc R
C11 C 0.42492(12) -0.04398(18) 0.62596(11) 0.0305(5) Uani 1 1 d .
C12 C 0.60745(13) -0.0666(2) 0.67632(13) 0.0412(7) Uani 1 1 d .
H12 H 0.6115 0.0051 0.6692 0.049 Uiso 1 1 calc R
C13 C 0.64927(15) -0.0900(3) 0.74084(14) 0.0534(8) Uani 1 1 d .
H13A H 0.6339 -0.0535 0.7703 0.080 Uiso 1 1 calc R
H13B H 0.6933 -0.0709 0.7452 0.080 Uiso 1 1 calc R
H13C H 0.6475 -0.1604 0.7484 0.080 Uiso 1 1 calc R
C14 C 0.63114(16) -0.1225(3) 0.62959(15) 0.0618(10) Uani 1 1 d .
H14A H 0.6326 -0.1928 0.6386 0.093 Uiso 1 1 calc R
H14B H 0.6739 -0.0995 0.6317 0.093 Uiso 1 1 calc R
H14C H 0.6021 -0.1108 0.5885 0.093 Uiso 1 1 calc R
C15 C 0.37355(12) 0.0261(2) 0.59015(12) 0.0348(6) Uani 1 1 d .
H15 H 0.3887 0.0945 0.6017 0.042 Uiso 1 1 calc R
C16 C 0.36442(14) 0.0134(3) 0.52205(13) 0.0526(8) Uani 1 1 d .
H16A H 0.4046 0.0269 0.5137 0.079 Uiso 1 1 calc R
H16B H 0.3317 0.0591 0.4988 0.079 Uiso 1 1 calc R
H16C H 0.3510 -0.0540 0.5099 0.079 Uiso 1 1 calc R
C17 C 0.30896(13) 0.0139(3) 0.60146(14) 0.0473(7) Uani 1 1 d .
H17A H 0.2914 -0.0508 0.5871 0.071 Uiso 1 1 calc R
H17B H 0.2797 0.0649 0.5793 0.071 Uiso 1 1 calc R
H17C H 0.3145 0.0198 0.6452 0.071 Uiso 1 1 calc R
C18 C 0.48752(12) 0.42195(17) 0.62659(11) 0.0284(5) Uani 1 1 d .
C19 C 0.42612(14) 0.4410(2) 0.58709(12) 0.0370(6) Uani 1 1 d .
C20 C 0.41481(17) 0.5309(2) 0.55644(14) 0.0506(8) Uani 1 1 d .
H20 H 0.3737 0.5447 0.5294 0.061 Uiso 1 1 calc R
C21 C 0.46239(18) 0.5994(2) 0.56499(14) 0.0549(9) Uani 1 1 d .
H21 H 0.4537 0.6607 0.5446 0.066 Uiso 1 1 calc R
C22 C 0.52255(17) 0.5799(2) 0.60293(14) 0.0490(8) Uani 1 1 d .
H22 H 0.5550 0.6277 0.6078 0.059 Uiso 1 1 calc R
C23 C 0.53698(14) 0.49085(18) 0.63455(12) 0.0357(6) Uani 1 1 d .
C24 C 0.37161(14) 0.3677(2) 0.57476(13) 0.0449(7) Uani 1 1 d .
H24 H 0.3856 0.3125 0.6044 0.054 Uiso 1 1 calc R
C25 C 0.35596(17) 0.3249(3) 0.51023(15) 0.0629(10) Uani 1 1 d .
H25A H 0.3404 0.3772 0.4802 0.094 Uiso 1 1 calc R
H25B H 0.3231 0.2744 0.5047 0.094 Uiso 1 1 calc R
H25C H 0.3944 0.2958 0.5046 0.094 Uiso 1 1 calc R
C26 C 0.31219(16) 0.4127(3) 0.58468(17) 0.0654(10) Uani 1 1 d .
H26A H 0.3228 0.4395 0.6261 0.098 Uiso 1 1 calc R
H26B H 0.2794 0.3621 0.5793 0.098 Uiso 1 1 calc R
H26C H 0.2963 0.4654 0.5550 0.098 Uiso 1 1 calc R
C27 C 0.60392(14) 0.4714(2) 0.67447(13) 0.0426(7) Uani 1 1 d .
H27 H 0.6059 0.4014 0.6877 0.051 Uiso 1 1 calc R
C28 C 0.6216(2) 0.5342(3) 0.73180(17) 0.0724(11) Uani 1 1 d .
H28A H 0.6214 0.6035 0.7205 0.109 Uiso 1 1 calc R
H28B H 0.6642 0.5160 0.7578 0.109 Uiso 1 1 calc R
H28C H 0.5907 0.5235 0.7541 0.109 Uiso 1 1 calc R
C29 C 0.65285(18) 0.4846(3) 0.63949(19) 0.0727(11) Uani 1 1 d .
H29A H 0.6388 0.4480 0.6010 0.109 Uiso 1 1 calc R
H29B H 0.6943 0.4597 0.6643 0.109 Uiso 1 1 calc R
H29C H 0.6566 0.5543 0.6309 0.109 Uiso 1 1 calc R
C30 C 0.62769(11) 0.23228(18) 0.77970(11) 0.0259(5) Uani 1 1 d .
C31 C 0.70001(13) 0.2302(2) 0.79174(14) 0.0423(7) Uani 1 1 d D
F1 F 0.73048(8) 0.22433(17) 0.85133(9) 0.0686(6) Uani 1 1 d D
F2 F 0.72006(9) 0.30907(16) 0.77104(12) 0.0767(7) Uani 1 1 d D
F3 F 0.71777(8) 0.15275(16) 0.76651(11) 0.0681(6) Uani 1 1 d D
C32 C 0.2873(3) 0.8144(5) 0.3830(3) 0.140(3) Uani 1 1 d U
H32A H 0.2426 0.8144 0.3579 0.210 Uiso 1 1 calc R
H32B H 0.3134 0.7853 0.3598 0.210 Uiso 1 1 calc R
H32C H 0.3012 0.8820 0.3940 0.210 Uiso 1 1 calc R
C33 C 0.2945(3) 0.7557(3) 0.4399(3) 0.0945(16) Uani 1 1 d U
H33A H 0.2915 0.6852 0.4292 0.113 Uiso 1 1 calc R
H33B H 0.3375 0.7675 0.4685 0.113 Uiso 1 1 calc R
C34 C 0.24656(19) 0.7788(3) 0.4715(2) 0.0726(11) Uani 1 1 d U
H34A H 0.2036 0.7667 0.4428 0.087 Uiso 1 1 calc R
H34B H 0.2495 0.8494 0.4818 0.087 Uiso 1 1 calc R

loop_
_atom_site_aniso_label
_atom_site_aniso_U_11
_atom_site_aniso_U_22
_atom_site_aniso_U_33
_atom_site_aniso_U_23
_atom_site_aniso_U_13
_atom_site_aniso_U_12
Mo1 0.01455(14) 0.01779(14) 0.01785(14) 0.000 0.00387(10) 0.000
Mo2 0.01963(15) 0.01837(14) 0.01829(14) 0.000 0.00591(11) 0.000
O1 0.0165(8) 0.0279(9) 0.0263(8) 0.0013(6) 0.0052(6) 0.0009(6)
O2 0.0221(8) 0.0267(9) 0.0262(9) -0.0005(6) 0.0058(7) -0.0052(7)
N1 0.0143(9) 0.0219(9) 0.0200(9) -0.0011(7) 0.0031(7) 0.0013(7)
N2 0.0259(10) 0.0205(9) 0.0186(9) 0.0007(7) 0.0071(8) 0.0010(7)
C1 0.0193(11) 0.0265(12) 0.0218(12) 0.0015(9) 0.0038(9) 0.0008(9)
C2 0.0377(14) 0.0299(13) 0.0258(13) 0.0044(9) 0.0141(11) 0.0010(10)
C3 0.0364(14) 0.0374(14) 0.0253(13) 0.0006(10) 0.0135(11) 0.0000(11)
C4 0.0287(13) 0.0294(12) 0.0252(12) -0.0056(9) 0.0086(10) 0.0022(10)
C5 0.0161(11) 0.0258(11) 0.0216(11) -0.0020(9) 0.0021(9) 0.0017(8)
C6 0.0278(12) 0.0245(12) 0.0231(12) -0.0059(9) 0.0080(9) 0.0007(9)
C7 0.0382(14) 0.0298(13) 0.0323(14) 0.0005(10) 0.0157(11) 0.0067(11)
C8 0.063(2) 0.0261(14) 0.0529(18) 0.0047(12) 0.0255(16) 0.0115(13)
C9 0.077(2) 0.0239(13) 0.063(2) -0.0047(13) 0.0363(18) -0.0098(14)
C10 0.0498(17) 0.0358(15) 0.0484(17) -0.0122(13) 0.0211(14) -0.0171(13)
C11 0.0325(13) 0.0309(13) 0.0288(13) -0.0098(10) 0.0102(11) -0.0056(10)
C12 0.0349(15) 0.0415(15) 0.0485(17) 0.0110(12) 0.0146(13) 0.0146(12)
C13 0.0415(17) 0.072(2) 0.0458(18) 0.0033(15) 0.0121(14) 0.0195(16)
C14 0.050(2) 0.094(3) 0.0466(19) 0.0147(18) 0.0232(16) 0.0299(19)
C15 0.0248(13) 0.0445(15) 0.0327(14) -0.0066(11) 0.0052(10) -0.0046(11)
C16 0.0334(16) 0.086(2) 0.0347(16) -0.0047(15) 0.0053(12) -0.0004(15)
C17 0.0275(14) 0.070(2) 0.0440(17) -0.0118(15) 0.0093(12) -0.0075(13)
C18 0.0404(14) 0.0231(12) 0.0248(12) 0.0047(9) 0.0146(11) 0.0029(10)
C19 0.0464(16) 0.0368(14) 0.0282(13) 0.0084(11) 0.0118(12) 0.0127(12)
C20 0.069(2) 0.0434(17) 0.0397(16) 0.0178(13) 0.0171(15) 0.0217(16)
C21 0.092(3) 0.0317(15) 0.0460(18) 0.0180(13) 0.0285(18) 0.0184(16)
C22 0.082(2) 0.0265(14) 0.0456(17) 0.0032(12) 0.0303(17) -0.0038(14)
C23 0.0555(17) 0.0247(12) 0.0317(14) 0.0006(10) 0.0205(12) -0.0020(11)
C24 0.0378(16) 0.0533(17) 0.0368(15) 0.0167(13) 0.0012(12) 0.0095(13)
C25 0.055(2) 0.075(2) 0.047(2) 0.0007(17) -0.0020(17) 0.0001(18)
C26 0.0394(18) 0.089(3) 0.060(2) 0.0232(19) 0.0042(16) 0.0171(18)
C27 0.0532(18) 0.0310(14) 0.0444(16) 0.0032(12) 0.0162(14) -0.0143(12)
C28 0.098(3) 0.047(2) 0.061(2) -0.0085(17) 0.008(2) -0.014(2)
C29 0.058(2) 0.087(3) 0.079(3) 0.021(2) 0.029(2) -0.019(2)
C30 0.0185(11) 0.0375(14) 0.0207(11) 0.0023(9) 0.0045(9) -0.0034(10)
C31 0.0215(13) 0.0503(17) 0.0539(18) 0.0054(14) 0.0094(13) -0.0043(12)
F1 0.0294(9) 0.0984(16) 0.0614(13) 0.0042(11) -0.0112(9) -0.0051(10)
F2 0.0302(10) 0.0800(15) 0.123(2) 0.0346(13) 0.0277(11) -0.0117(9)
F3 0.0304(9) 0.0839(15) 0.0966(16) -0.0136(12) 0.0291(10) 0.0067(9)
C32 0.148(6) 0.182(7) 0.086(4) -0.022(4) 0.029(4) -0.050(5)
C33 0.096(4) 0.081(3) 0.117(4) -0.037(3) 0.047(3) -0.028(3)
C34 0.054(2) 0.063(2) 0.095(3) -0.031(2) 0.014(2) -0.0196(19)

loop_
_atom_type_symbol
_atom_type_description
_atom_type_scat_dispersion_real
_atom_type_scat_dispersion_imag
_atom_type_scat_source
C C 0.0033 0.0016 'International Tables Vol C Tables 4.2.6.8 and 6.1.1.4'
H H 0.0000 0.0000 'International Tables Vol C Tables 4.2.6.8 and 6.1.1.4'
F F 0.0171 0.0103 'International Tables Vol C Tables 4.2.6.8 and 6.1.1.4'
N N 0.0061 0.0033 'International Tables Vol C Tables 4.2.6.8 and 6.1.1.4'
O O 0.0106 0.0060 'International Tables Vol C Tables 4.2.6.8 and 6.1.1.4'
Mo Mo -1.6832 0.6857 'International Tables Vol C Tables 4.2.6.8 and 6.1.1.4'

loop_
_geom_angle_atom_site_label_1
_geom_angle_atom_site_label_2
_geom_angle_atom_site_label_3
_geom_angle
_geom_angle_site_symmetry_1
_geom_angle_site_symmetry_3
Mo2 Mo1 O1 93.33(4) . 2_656
Mo2 Mo1 O1 93.33(4) . .
O1 Mo1 O1 173.34(8) 2_656 .
Mo2 Mo1 N1 89.80(5) . .
O1 Mo1 N1 94.22(6) 2_656 .
O1 Mo1 N1 85.80(6) . .
Mo2 Mo1 N1 89.80(5) . 2_656
O1 Mo1 N1 85.80(6) 2_656 2_656
O1 Mo1 N1 94.22(6) . 2_656
N1 Mo1 N1 179.60(9) . 2_656
Mo1 Mo2 N2 96.10(5) . .
Mo1 Mo2 N2 96.10(5) . 2_656
N2 Mo2 N2 167.79(10) . 2_656
Mo1 Mo2 O2 90.52(4) . .
N2 Mo2 O2 88.19(7) . .
N2 Mo2 O2 91.70(7) 2_656 .
Mo1 Mo2 O2 90.52(4) . 2_656
N2 Mo2 O2 91.70(7) . 2_656
N2 Mo2 O2 88.19(7) 2_656 2_656
O2 Mo2 O2 178.97(8) . 2_656
C30 O1 Mo1 114.22(15) . .
C30 O2 Mo2 115.61(14) . .
C5 N1 C1 116.97(19) . .
C5 N1 Mo1 124.88(14) . .
C1 N1 Mo1 117.73(14) . .
C1 N2 C18 117.54(19) . .
C1 N2 Mo2 118.67(15) . .
C18 N2 Mo2 123.75(14) . .
N2 C1 N1 116.4(2) . .
N2 C1 C2 122.4(2) . .
N1 C1 C2 121.1(2) . .
C3 C2 C1 119.7(2) . .
C3 C2 H2 120.1 . .
C1 C2 H2 120.1 . .
C2 C3 C4 119.3(2) . .
C2 C3 H3 120.3 . .
C4 C3 H3 120.3 . .
C5 C4 C3 119.9(2) . .
C5 C4 H4 120.1 . .
C3 C4 H4 120.1 . .
N1 C5 C4 122.6(2) . .
N1 C5 C6 119.23(19) . .
C4 C5 C6 118.0(2) . .
C7 C6 C11 121.0(2) . .
C7 C6 C5 120.4(2) . .
C11 C6 C5 117.7(2) . .
C8 C7 C6 118.6(3) . .
C8 C7 C12 119.6(2) . .
C6 C7 C12 121.7(2) . .
C9 C8 C7 121.1(3) . .
C9 C8 H8 119.4 . .
C7 C8 H8 119.4 . .
C8 C9 C10 120.3(3) . .
C8 C9 H9 119.9 . .
C10 C9 H9 119.9 . .
C9 C10 C11 121.1(3) . .
C9 C10 H10 119.4 . .
C11 C10 H10 119.4 . .
C10 C11 C6 117.8(3) . .
C10 C11 C15 120.5(2) . .
C6 C11 C15 121.3(2) . .
C7 C12 C13 113.0(2) . .
C7 C12 C14 110.2(3) . .
C13 C12 C14 110.2(2) . .
C7 C12 H12 107.8 . .
C13 C12 H12 107.8 . .
C14 C12 H12 107.8 . .
C12 C13 H13A 109.5 . .
C12 C13 H13B 109.5 . .
H13A C13 H13B 109.5 . .
C12 C13 H13C 109.5 . .
H13A C13 H13C 109.5 . .
H13B C13 H13C 109.5 . .
C12 C14 H14A 109.5 . .
C12 C14 H14B 109.5 . .
H14A C14 H14B 109.5 . .
C12 C14 H14C 109.5 . .
H14A C14 H14C 109.5 . .
H14B C14 H14C 109.5 . .
C11 C15 C16 109.2(2) . .
C11 C15 C17 114.7(2) . .
C16 C15 C17 108.8(2) . .
C11 C15 H15 108.0 . .
C16 C15 H15 108.0 . .
C17 C15 H15 108.0 . .
C15 C16 H16A 109.5 . .
C15 C16 H16B 109.5 . .
H16A C16 H16B 109.5 . .
C15 C16 H16C 109.5 . .
H16A C16 H16C 109.5 . .
H16B C16 H16C 109.5 . .
C15 C17 H17A 109.5 . .
C15 C17 H17B 109.5 . .
H17A C17 H17B 109.5 . .
C15 C17 H17C 109.5 . .
H17A C17 H17C 109.5 . .
H17B C17 H17C 109.5 . .
C19 C18 C23 121.1(2) . .
C19 C18 N2 118.7(2) . .
C23 C18 N2 120.3(2) . .
C20 C19 C18 118.5(3) . .
C20 C19 C24 118.1(3) . .
C18 C19 C24 123.4(2) . .
C21 C20 C19 120.9(3) . .
C21 C20 H20 119.6 . .
C19 C20 H20 119.6 . .
C20 C21 C22 120.4(3) . .
C20 C21 H21 119.8 . .
C22 C21 H21 119.8 . .
C21 C22 C23 121.4(3) . .
C21 C22 H22 119.3 . .
C23 C22 H22 119.3 . .
C22 C23 C18 117.7(3) . .
C22 C23 C27 119.6(3) . .
C18 C23 C27 122.6(2) . .
C19 C24 C26 112.0(3) . .
C19 C24 C25 111.3(3) . .
C26 C24 C25 110.3(3) . .
C19 C24 H24 107.7 . .
C26 C24 H24 107.7 . .
C25 C24 H24 107.7 . .
C24 C25 H25A 109.5 . .
C24 C25 H25B 109.5 . .
H25A C25 H25B 109.5 . .
C24 C25 H25C 109.5 . .
H25A C25 H25C 109.5 . .
H25B C25 H25C 109.5 . .
C24 C26 H26A 109.5 . .
C24 C26 H26B 109.5 . .
H26A C26 H26B 109.5 . .
C24 C26 H26C 109.5 . .
H26A C26 H26C 109.5 . .
H26B C26 H26C 109.5 . .
C23 C27 C28 112.1(3) . .
C23 C27 C29 112.0(3) . .
C28 C27 C29 110.6(3) . .
C23 C27 H27 107.3 . .
C28 C27 H27 107.3 . .
C29 C27 H27 107.3 . .
C27 C28 H28A 109.5 . .
C27 C28 H28B 109.5 . .
H28A C28 H28B 109.5 . .
C27 C28 H28C 109.5 . .
H28A C28 H28C 109.5 . .
H28B C28 H28C 109.5 . .
C27 C29 H29A 109.5 . .
C27 C29 H29B 109.5 . .
H29A C29 H29B 109.5 . .
C27 C29 H29C 109.5 . .
H29A C29 H29C 109.5 . .
H29B C29 H29C 109.5 . .
O1 C30 O2 126.0(2) . .
O1 C30 C31 116.6(2) . .
O2 C30 C31 117.4(2) . .
F2 C31 F3 108.7(3) . .
F2 C31 F1 107.7(3) . .
F3 C31 F1 106.2(2) . .
F2 C31 C30 111.6(2) . .
F3 C31 C30 111.5(2) . .
F1 C31 C30 111.0(2) . .
C33 C32 H32A 109.5 . .
C33 C32 H32B 109.5 . .
H32A C32 H32B 109.5 . .
C33 C32 H32C 109.5 . .
H32A C32 H32C 109.5 . .
H32B C32 H32C 109.5 . .
C34 C33 C32 114.2(5) . .
C34 C33 H33A 108.7 . .
C32 C33 H33A 108.7 . .
C34 C33 H33B 108.7 . .
C32 C33 H33B 108.7 . .
H33A C33 H33B 107.6 . .
C33 C34 C34 114.8(5) . 7_566
C33 C34 H34A 108.6 . .
C34 C34 H34A 108.6 7_566 .
C33 C34 H34B 108.6 . .
C34 C34 H34B 108.6 7_566 .
H34A C34 H34B 107.5 . .

loop_
_geom_bond_atom_site_label_1
_geom_bond_atom_site_label_2
_geom_bond_distance
_geom_bond_site_symmetry_2
Mo1 Mo2 2.0915(4) .
Mo1 O1 2.1138(15) 2_656
Mo1 O1 2.1138(15) .
Mo1 N1 2.2150(18) .
Mo1 N1 2.2150(18) 2_656
Mo2 N2 2.0946(18) .
Mo2 N2 2.0946(18) 2_656
Mo2 O2 2.1361(16) .
Mo2 O2 2.1361(16) 2_656
O1 C30 1.251(3) .
O2 C30 1.255(3) .
N1 C5 1.372(3) .
N1 C1 1.377(3) .
N2 C1 1.343(3) .
N2 C18 1.448(3) .
C1 C2 1.430(3) .
C2 C3 1.349(3) .
C2 H2 0.9500 .
C3 C4 1.395(3) .
C3 H3 0.9500 .
C4 C5 1.374(3) .
C4 H4 0.9500 .
C5 C6 1.489(3) .
C6 C7 1.401(3) .
C6 C11 1.418(3) .
C7 C8 1.388(4) .
C7 C12 1.517(4) .
C8 C9 1.375(5) .
C8 H8 0.9500 .
C9 C10 1.382(5) .
C9 H9 0.9500 .
C10 C11 1.392(4) .
C10 H10 0.9500 .
C11 C15 1.520(4) .
C12 C13 1.525(4) .
C12 C14 1.533(4) .
C12 H12 1.0000 .
C13 H13A 0.9800 .
C13 H13B 0.9800 .
C13 H13C 0.9800 .
C14 H14A 0.9800 .
C14 H14B 0.9800 .
C14 H14C 0.9800 .
C15 C16 1.527(4) .
C15 C17 1.533(4) .
C15 H15 1.0000 .
C16 H16A 0.9800 .
C16 H16B 0.9800 .
C16 H16C 0.9800 .
C17 H17A 0.9800 .
C17 H17B 0.9800 .
C17 H17C 0.9800 .
C18 C19 1.407(4) .
C18 C23 1.409(4) .
C19 C20 1.399(4) .
C19 C24 1.522(4) .
C20 C21 1.375(5) .
C20 H20 0.9500 .
C21 C22 1.375(5) .
C21 H21 0.9500 .
C22 C23 1.402(4) .
C22 H22 0.9500 .
C23 C27 1.507(4) .
C24 C26 1.526(4) .
C24 C25 1.534(4) .
C24 H24 1.0000 .
C25 H25A 0.9800 .
C25 H25B 0.9800 .
C25 H25C 0.9800 .
C26 H26A 0.9800 .
C26 H26B 0.9800 .
C26 H26C 0.9800 .
C27 C28 1.520(4) .
C27 C29 1.540(4) .
C27 H27 1.0000 .
C28 H28A 0.9800 .
C28 H28B 0.9800 .
C28 H28C 0.9800 .
C29 H29A 0.9800 .
C29 H29B 0.9800 .
C29 H29C 0.9800 .
C30 C31 1.535(3) .
C31 F2 1.307(3) .
C31 F3 1.321(4) .
C31 F1 1.334(4) .
C32 C33 1.501(8) .
C32 H32A 0.9800 .
C32 H32B 0.9800 .
C32 H32C 0.9800 .
C33 C34 1.488(6) .
C33 H33A 0.9900 .
C33 H33B 0.9900 .
C34 C34 1.498(9) 7_566
C34 H34A 0.9900 .
C34 H34B 0.9900 .

loop_
_geom_torsion_atom_site_label_1
_geom_torsion_atom_site_label_2
_geom_torsion_atom_site_label_3
_geom_torsion_atom_site_label_4
_geom_torsion
_geom_torsion_site_symmetry_1
_geom_torsion_site_symmetry_4
O1 Mo1 Mo2 N2 -92.26(7) 2_656 .
O1 Mo1 Mo2 N2 87.74(7) . .
N1 Mo1 Mo2 N2 1.95(7) . .
N1 Mo1 Mo2 N2 -178.05(7) 2_656 .
O1 Mo1 Mo2 N2 87.74(7) 2_656 2_656
O1 Mo1 Mo2 N2 -92.26(7) . 2_656
N1 Mo1 Mo2 N2 -178.05(7) . 2_656
N1 Mo1 Mo2 N2 1.95(7) 2_656 2_656
O1 Mo1 Mo2 O2 179.51(6) 2_656 .
O1 Mo1 Mo2 O2 -0.49(6) . .
N1 Mo1 Mo2 O2 -86.28(6) . .
N1 Mo1 Mo2 O2 93.72(6) 2_656 .
O1 Mo1 Mo2 O2 -0.49(6) 2_656 2_656
O1 Mo1 Mo2 O2 179.51(6) . 2_656
N1 Mo1 Mo2 O2 93.72(6) . 2_656
N1 Mo1 Mo2 O2 -86.28(6) 2_656 2_656
Mo2 Mo1 O1 C30 -2.15(15) . .
N1 Mo1 O1 C30 87.41(16) . .
N1 Mo1 O1 C30 -92.19(16) 2_656 .
Mo1 Mo2 O2 C30 3.33(15) . .
N2 Mo2 O2 C30 -92.76(16) . .
N2 Mo2 O2 C30 99.45(16) 2_656 .
O1 Mo1 N1 C5 -90.30(17) 2_656 .
O1 Mo1 N1 C5 83.02(17) . .
Mo2 Mo1 N1 C1 4.06(15) . .
O1 Mo1 N1 C1 97.38(15) 2_656 .
O1 Mo1 N1 C1 -89.30(16) . .
Mo1 Mo2 N2 C1 -8.96(17) . .
N2 Mo2 N2 C1 171.04(17) 2_656 .
O2 Mo2 N2 C1 81.37(17) . .
O2 Mo2 N2 C1 -99.66(17) 2_656 .
Mo1 Mo2 N2 C18 168.55(17) . .
N2 Mo2 N2 C18 -11.45(17) 2_656 .
O2 Mo2 N2 C18 -101.13(18) . .
O2 Mo2 N2 C18 77.85(18) 2_656 .
C18 N2 C1 N1 -164.32(19) . .
Mo2 N2 C1 N1 13.3(3) . .
C18 N2 C1 C2 16.4(3) . .
Mo2 N2 C1 C2 -165.98(18) . .
C5 N1 C1 N2 175.84(18) . .
Mo1 N1 C1 N2 -11.2(3) . .
C5 N1 C1 C2 -4.8(3) . .
Mo1 N1 C1 C2 168.11(18) . .
N2 C1 C2 C3 179.3(2) . .
N1 C1 C2 C3 0.0(4) . .
C1 C2 C3 C4 2.9(4) . .
C2 C3 C4 C5 -1.1(4) . .
C1 N1 C5 C4 6.9(3) . .
Mo1 N1 C5 C4 -165.51(17) . .
C1 N1 C5 C6 -168.73(19) . .
Mo1 N1 C5 C6 18.9(3) . .
C3 C4 C5 N1 -4.1(4) . .
C3 C4 C5 C6 171.6(2) . .
N1 C5 C6 C7 -109.7(3) . .
C4 C5 C6 C7 74.5(3) . .
N1 C5 C6 C11 80.9(3) . .
C4 C5 C6 C11 -94.9(3) . .
C11 C6 C7 C8 -3.8(4) . .
C5 C6 C7 C8 -172.9(2) . .
C11 C6 C7 C12 172.0(2) . .
C5 C6 C7 C12 3.0(4) . .
C6 C7 C8 C9 2.0(4) . .
C12 C7 C8 C9 -174.0(3) . .
C7 C8 C9 C10 0.5(5) . .
C8 C9 C10 C11 -1.2(5) . .
C9 C10 C11 C6 -0.6(4) . .
C9 C10 C11 C15 172.8(3) . .
C7 C6 C11 C10 3.2(3) . .
C5 C6 C11 C10 172.5(2) . .
C7 C6 C11 C15 -170.2(2) . .
C5 C6 C11 C15 -0.8(3) . .
C8 C7 C12 C13 -55.7(4) . .
C6 C7 C12 C13 128.5(3) . .
C8 C7 C12 C14 68.0(3) . .
C6 C7 C12 C14 -107.8(3) . .
C10 C11 C15 C16 -88.2(3) . .
C6 C11 C15 C16 85.0(3) . .
C10 C11 C15 C17 34.1(3) . .
C6 C11 C15 C17 -152.7(2) . .
C1 N2 C18 C19 78.7(3) . .
Mo2 N2 C18 C19 -98.9(2) . .
C1 N2 C18 C23 -101.3(3) . .
Mo2 N2 C18 C23 81.1(3) . .
C23 C18 C19 C20 -1.0(4) . .
N2 C18 C19 C20 179.0(2) . .
C23 C18 C19 C24 177.5(2) . .
N2 C18 C19 C24 -2.5(4) . .
C18 C19 C20 C21 -0.5(4) . .
C24 C19 C20 C21 -179.1(3) . .
C19 C20 C21 C22 1.5(5) . .
C20 C21 C22 C23 -1.0(5) . .
C21 C22 C23 C18 -0.5(4) . .
C21 C22 C23 C27 178.5(3) . .
C19 C18 C23 C22 1.5(4) . .
N2 C18 C23 C22 -178.5(2) . .
C19 C18 C23 C27 -177.5(2) . .
N2 C18 C23 C27 2.5(4) . .
C20 C19 C24 C26 -53.8(3) . .
C18 C19 C24 C26 127.7(3) . .
C20 C19 C24 C25 70.2(3) . .
C18 C19 C24 C25 -108.3(3) . .
C22 C23 C27 C28 70.7(3) . .
C18 C23 C27 C28 -110.3(3) . .
C22 C23 C27 C29 -54.2(4) . .
C18 C23 C27 C29 124.8(3) . .
Mo1 O1 C30 O2 5.8(3) . .
Mo1 O1 C30 C31 -174.50(17) . .
Mo2 O2 C30 O1 -6.3(3) . .
Mo2 O2 C30 C31 173.92(17) . .
O1 C30 C31 F2 152.8(3) . .
O2 C30 C31 F2 -27.4(4) . .
O1 C30 C31 F3 31.1(3) . .
O2 C30 C31 F3 -149.1(2) . .
O1 C30 C31 F1 -87.1(3) . .
O2 C30 C31 F1 92.7(3) . .
C32 C33 C34 C34 -179.7(5) . 7_566
